data_8107620
loop_
_publ_author_name
'Zhang, Yan'
'Wang, Jia-Xin'
'Huang, Pei-Pei'
'Wu, Ting-Ting'
'Gao, Jia-Hao'
'Lu, Jiu-Fu'

_publ_section_title
;
 Crystal structure of poly[diaqua-(\m 2-1,3-di(1H-imidazol-1-yl)propane-\k
 2 N:N&#x2032;)-bis(\m
 2-5-carboxybenzene-1,3-dicarboxylato-O,O&#x2032;:O&#x2033;)-aqua-di-zinc
 dihydrate solvate], C27H28N4O16Zn2
;
_journal_issue 5
_journal_name_full 'Zeitschrift f\"ur Kristallographie - New Crystal Structures'
_journal_page_first 991
_journal_page_last 993
_journal_paper_doi 10.1515/ncrs-2023-0315
_journal_volume 238
_journal_year 2023
_chemical_formula_moiety 'C27 H24 N4 O14 Zn2, 2(H2 O)'
_chemical_formula_sum 'C27 H28 N4 O16 Zn2'
_chemical_formula_weight 795.27
_space_group_crystal_system monoclinic
_space_group_IT_number 15
_space_group_name_Hall '-C 2yc'
_space_group_name_H-M_alt 'C 1 2/c 1'
_atom_sites_solution_hydrogens mixed
_atom_sites_solution_primary direct
_cell_angle_alpha 90
_cell_angle_beta 95.373(3)
_cell_angle_gamma 90
_cell_formula_units_Z 4
_cell_length_a 13.0720(3)
_cell_length_b 15.7589(5)
_cell_length_c 14.9320(6)
_cell_measurement_reflns_used 1779
_cell_measurement_temperature 294.23(10)
_cell_measurement_theta_max 28.2110
_cell_measurement_theta_min 3.7620
_cell_volume 3062.48(17)
_computing_cell_refinement
;
CrysAlisPro, Agilent Technologies,
Version 1.171.36.28 (release 01-02-2013 CrysAlis171 .NET)
(compiled Feb  1 2013,16:14:44)
;
_computing_data_collection
;
CrysAlisPro, Agilent Technologies,
Version 1.171.36.28 (release 01-02-2013 CrysAlis171 .NET)
(compiled Feb  1 2013,16:14:44)
;
_computing_data_reduction
;
CrysAlisPro, Agilent Technologies,
Version 1.171.36.28 (release 01-02-2013 CrysAlis171 .NET)
(compiled Feb  1 2013,16:14:44)
;
_computing_molecular_graphics 'Olex2 1.5 (Dolomanov et al., 2009)'
_computing_publication_material 'Olex2 1.5 (Dolomanov et al., 2009)'
_computing_structure_refinement 'SHELXL 2018/3 (Sheldrick, 2015)'
_computing_structure_solution 'SHELXS  (Sheldrick, 2008)'
_diffrn_ambient_temperature 294.23(10)
_diffrn_detector_area_resol_mean 16.0733
_diffrn_measured_fraction_theta_full 0.997
_diffrn_measured_fraction_theta_max 0.997
_diffrn_measurement_details
;
#__ type_ start__ end____ width___ exp.time_
  1 omega   35.00   77.00   1.0000    5.0000
omega____ theta____ kappa____ phi______ frames
    -       22.7867  178.0000 -150.0000 42

#__ type_ start__ end____ width___ exp.time_
  2 omega  -25.00   98.00   1.0000    5.0000
omega____ theta____ kappa____ phi______ frames
    -       22.7867   19.0000  -90.0000 123

#__ type_ start__ end____ width___ exp.time_
  3 omega   33.00   95.00   1.0000    5.0000
omega____ theta____ kappa____ phi______ frames
    -       22.7867   77.0000  -60.0000 62
;
_diffrn_measurement_device_type 'SuperNova, Dual, Cu at zero, Eos'
_diffrn_measurement_method '\w scans'
_diffrn_orient_matrix_UB_11 -0.0085887000
_diffrn_orient_matrix_UB_12 0.0323761000
_diffrn_orient_matrix_UB_13 -0.0328569000
_diffrn_orient_matrix_UB_21 -0.0536698000
_diffrn_orient_matrix_UB_22 -0.0074169000
_diffrn_orient_matrix_UB_23 -0.0018183000
_diffrn_orient_matrix_UB_31 -0.0039643000
_diffrn_orient_matrix_UB_32 0.0303668000
_diffrn_orient_matrix_UB_33 0.0345577000
_diffrn_radiation_monochromator mirror
_diffrn_radiation_type 'Mo K\a'
_diffrn_radiation_wavelength 0.71073
_diffrn_reflns_av_R_equivalents 0.0263
_diffrn_reflns_av_unetI/netI 0.0459
_diffrn_reflns_Laue_measured_fraction_full 0.997
_diffrn_reflns_Laue_measured_fraction_max 0.997
_diffrn_reflns_limit_h_max 9
_diffrn_reflns_limit_h_min -16
_diffrn_reflns_limit_k_max 17
_diffrn_reflns_limit_k_min -19
_diffrn_reflns_limit_l_max 17
_diffrn_reflns_limit_l_min -18
_diffrn_reflns_number 5808
_diffrn_reflns_point_group_measured_fraction_full 0.997
_diffrn_reflns_point_group_measured_fraction_max 0.997
_diffrn_reflns_theta_full 25.242
_diffrn_reflns_theta_max 26.022
_diffrn_reflns_theta_min 3.527
_diffrn_source 'SuperNova (Mo) X-ray Source'
_exptl_absorpt_coefficient_mu 1.652
_exptl_absorpt_correction_T_max 1.00000
_exptl_absorpt_correction_T_min 0.82035
_exptl_absorpt_correction_type multi-scan
_exptl_absorpt_process_details
;
CrysAlisPro, Agilent Technologies,
Version 1.171.36.28 (release 01-02-2013 CrysAlis171 .NET)
(compiled Feb  1 2013,16:14:44)
Empirical absorption correction using spherical harmonics,
 implemented in SCALE3 ABSPACK scaling algorithm.
;
_exptl_crystal_colour 'clear light colourless'
_exptl_crystal_colour_lustre clear
_exptl_crystal_colour_modifier light
_exptl_crystal_colour_primary colourless
_exptl_crystal_density_diffrn 1.725
_exptl_crystal_description block
_exptl_crystal_F_000 1624
_exptl_crystal_size_max 0.18
_exptl_crystal_size_mid 0.15
_exptl_crystal_size_min 0.14
_refine_diff_density_max 1.046
_refine_diff_density_min -1.547
_refine_diff_density_rms 0.085
_refine_ls_extinction_coef .
_refine_ls_extinction_method none
_refine_ls_goodness_of_fit_ref 1.038
_refine_ls_hydrogen_treatment mixed
_refine_ls_matrix_type full
_refine_ls_number_parameters 229
_refine_ls_number_reflns 3012
_refine_ls_number_restraints 3
_refine_ls_restrained_S_all 1.037
_refine_ls_R_factor_all 0.0626
_refine_ls_R_factor_gt 0.0499
_refine_ls_shift/su_max 0.000
_refine_ls_shift/su_mean 0.000
_refine_ls_structure_factor_coef Fsqd
_refine_ls_weighting_details 'w=1/[\s^2^(Fo^2^)+(0.0265P)^2^+14.9053P] where P=(Fo^2^+2Fc^2^)/3'
_refine_ls_weighting_scheme calc
_refine_ls_wR_factor_gt 0.0979
_refine_ls_wR_factor_ref 0.1059
_reflns_Friedel_coverage 0.000
_reflns_Friedel_fraction_full .
_reflns_Friedel_fraction_max .
_reflns_number_gt 2478
_reflns_number_total 3012
_reflns_threshold_expression 'I > 2\s(I)'
_cod_data_source_file suppl_j_ncrs-2023-0315_suppl_001.cif
_cod_data_source_block 1
_cod_original_cell_volume 3062.48(18)
_cod_database_code 8107620
_chemical_oxdiff_formula 'C H N O Zn'
_shelx_space_group_comment
;
The symmetry employed for this shelxl refinement is uniquely defined
by the following loop, which should always be used as a source of
symmetry information in preference to the above space-group names.
They are only intended as comments.
;
_olex2_refinement_description
;
1. Fixed Uiso
 At 1.2 times of:
  All C(H) groups, All C(H,H) groups
 At 1.5 times of:
  All O(H,H) groups
2. Restrained distances
 H4-O4
 0.88 with sigma of 0.01
 H8A-O8
 0.88 with sigma of 0.01
 H8B-O8
 0.88 with sigma of 0.01
3. Uiso/Uaniso restraints and constraints
Zn1 \\sim O7: within 2A with sigma of 0.007 and sigma for terminal atoms of
0.001 within 2A
Uanis(Zn1) = Uanis(O7)
4. Others
 Fixed Sof: H14A(0.5) H14B(0.5)
5.a Rotating group:
 O7(H7A,H7B)
5.b Secondary CH2 refined with riding coordinates:
 C13(H13A,H13B), C14(H14A,H14B)
5.c Aromatic/amide H refined with riding coordinates:
 C3(H3), C5(H5), C7(H7), C10(H10), C11(H11), C12(H12)
;
_olex2_date_sample_data_collection 2016-12-05
_olex2_submission_special_instructions 'No special instructions were received'

loop_
_space_group_symop_operation_xyz
'x, y, z'
'-x, y, -z+1/2'
'x+1/2, y+1/2, z'
'-x+1/2, y+1/2, -z+1/2'
'-x, -y, -z'
'x, -y, z-1/2'
'-x+1/2, -y+1/2, -z'
'x+1/2, -y+1/2, z-1/2'

loop_
_atom_site_label
_atom_site_type_symbol
_atom_site_fract_x
_atom_site_fract_y
_atom_site_fract_z
_atom_site_U_iso_or_equiv
_atom_site_adp_type
_atom_site_occupancy
_atom_site_site_symmetry_order
_atom_site_calc_flag
_atom_site_refinement_flags_posn
_atom_site_refinement_flags_adp
_atom_site_refinement_flags_occupancy
_atom_site_disorder_assembly
_atom_site_disorder_group
Zn1 Zn 0.36003(3) 0.27105(3) 0.07953(3) 0.03562(16) Uani 1 1 d . . . . .
O1 O 0.37396(19) 0.14900(16) 0.10835(18) 0.0346(6) Uani 1 1 d . . . . .
O2 O 0.5418(2) 0.17188(18) 0.1313(3) 0.0529(9) Uani 1 1 d . . . . .
O3 O 0.25454(19) -0.14186(19) 0.1835(2) 0.0445(8) Uani 1 1 d . . . . .
O4 O 0.3666(2) -0.24817(18) 0.1828(3) 0.0500(9) Uani 1 1 d D . . . .
O5 O 0.7704(2) -0.07203(19) 0.0851(3) 0.0549(9) Uani 1 1 d . . . . .
O6 O 0.71197(18) -0.20362(15) 0.07798(18) 0.0306(6) Uani 1 1 d . . . . .
O7 O 0.39887(18) 0.31195(17) 0.21395(19) 0.03562(16) Uani 1 1 d . . . . .
H7A H 0.408285 0.268808 0.251839 0.053 Uiso 1 1 d R U . . .
H7B H 0.349283 0.343592 0.232647 0.053 Uiso 1 1 d R U . . .
N1 N 0.4541(2) 0.33569(19) 0.0095(2) 0.0271(7) Uani 1 1 d . . . . .
N2 N 0.5015(3) 0.4289(2) -0.0871(2) 0.0343(8) Uani 1 1 d . . . . .
C1 C 0.4675(3) 0.1234(2) 0.1208(3) 0.0308(9) Uani 1 1 d . . . . .
C2 C 0.4836(3) 0.0290(2) 0.1230(2) 0.0245(8) Uani 1 1 d . . . . .
C3 C 0.4059(3) -0.0259(2) 0.1412(2) 0.0259(8) Uani 1 1 d . . . . .
H3 H 0.341784 -0.004387 0.151522 0.031 Uiso 1 1 calc R U . . .
C4 C 0.4226(3) -0.1131(2) 0.1442(2) 0.0244(8) Uani 1 1 d . . . . .
C5 C 0.5175(3) -0.1457(2) 0.1246(2) 0.0249(8) Uani 1 1 d . . . . .
H5 H 0.528149 -0.204044 0.124566 0.030 Uiso 1 1 calc R U . . .
C6 C 0.5954(2) -0.0913(2) 0.1052(2) 0.0224(7) Uani 1 1 d . . . . .
C7 C 0.5785(3) -0.0041(2) 0.1054(2) 0.0240(8) Uani 1 1 d . . . . .
H7 H 0.631377 0.032612 0.093678 0.029 Uiso 1 1 calc R U . . .
C8 C 0.3394(3) -0.1689(2) 0.1711(3) 0.0305(9) Uani 1 1 d . . . . .
C9 C 0.7004(3) -0.1227(2) 0.0875(3) 0.0268(8) Uani 1 1 d . . . . .
C10 C 0.4228(3) 0.3874(3) -0.0568(3) 0.0347(9) Uani 1 1 d . . . . .
H10 H 0.354630 0.394111 -0.079524 0.042 Uiso 1 1 calc R U . . .
C11 C 0.5882(3) 0.4023(3) -0.0375(3) 0.0428(11) Uani 1 1 d . . . . .
H11 H 0.655056 0.420089 -0.043657 0.051 Uiso 1 1 calc R U . . .
C12 C 0.5586(3) 0.3454(3) 0.0220(3) 0.0344(9) Uani 1 1 d . . . . .
H12 H 0.602214 0.317090 0.064891 0.041 Uiso 1 1 calc R U . . .
C13 C 0.4963(4) 0.4852(3) -0.1658(3) 0.0457(11) Uani 1 1 d . . . . .
H13A H 0.553511 0.524573 -0.160021 0.055 Uiso 1 1 calc R U . . .
H13B H 0.433059 0.517713 -0.169243 0.055 Uiso 1 1 calc R U . . .
C14 C 0.500000 0.4334(4) -0.250000 0.0454(16) Uani 1 2 d S T P . .
H14A H 0.560104 0.397052 -0.243062 0.054 Uiso 0.5 1 calc R U P . .
H14B H 0.439893 0.397055 -0.256939 0.054 Uiso 0.5 1 calc R U P . .
O8 O 0.2287(3) -0.3549(2) 0.2277(3) 0.0590(10) Uani 1 1 d D . . . .
H8A H 0.173(3) -0.348(4) 0.190(3) 0.10(3) Uiso 1 1 d D . . . .
H8B H 0.208(5) -0.354(5) 0.282(2) 0.12(3) Uiso 1 1 d D . . . .
H4 H 0.318(3) -0.282(3) 0.199(4) 0.11(2) Uiso 1 1 d D . . . .

loop_
_atom_site_aniso_label
_atom_site_aniso_U_11
_atom_site_aniso_U_22
_atom_site_aniso_U_33
_atom_site_aniso_U_23
_atom_site_aniso_U_13
_atom_site_aniso_U_12
Zn1 0.0206(2) 0.0354(3) 0.0525(3) 0.0165(2) 0.01213(19) 0.00745(19)
O1 0.0345(15) 0.0294(14) 0.0407(16) 0.0053(13) 0.0074(12) 0.0155(12)
O2 0.0406(17) 0.0248(15) 0.096(3) 0.0058(17) 0.0213(18) 0.0024(14)
O3 0.0227(14) 0.0461(18) 0.067(2) 0.0091(16) 0.0151(14) 0.0030(13)
O4 0.0354(16) 0.0280(16) 0.090(3) 0.0028(17) 0.0228(17) -0.0036(13)
O5 0.0243(14) 0.0346(16) 0.109(3) -0.0088(18) 0.0255(17) -0.0033(13)
O6 0.0200(12) 0.0252(13) 0.0465(16) -0.0030(12) 0.0031(11) 0.0084(10)
O7 0.0206(2) 0.0354(3) 0.0525(3) 0.0165(2) 0.01213(19) 0.00745(19)
N1 0.0269(15) 0.0254(16) 0.0298(17) 0.0025(14) 0.0070(13) 0.0008(13)
N2 0.048(2) 0.0288(17) 0.0280(18) 0.0012(15) 0.0130(15) -0.0058(16)
C1 0.033(2) 0.028(2) 0.032(2) 0.0076(17) 0.0093(17) 0.0103(17)
C2 0.0246(17) 0.0250(18) 0.0240(18) 0.0018(16) 0.0028(14) 0.0065(15)
C3 0.0191(16) 0.032(2) 0.0275(19) 0.0034(17) 0.0043(14) 0.0080(15)
C4 0.0183(16) 0.0289(19) 0.0259(19) -0.0004(16) 0.0015(14) 0.0010(15)
C5 0.0245(17) 0.0212(17) 0.029(2) -0.0036(15) 0.0039(15) 0.0052(14)
C6 0.0175(16) 0.0260(18) 0.0238(18) -0.0032(15) 0.0030(13) 0.0053(14)
C7 0.0220(16) 0.0234(18) 0.0275(19) 0.0013(15) 0.0060(14) 0.0035(14)
C8 0.0250(18) 0.030(2) 0.037(2) -0.0035(18) 0.0050(16) -0.0004(16)
C9 0.0219(17) 0.0269(19) 0.032(2) -0.0016(17) 0.0054(15) 0.0067(15)
C10 0.036(2) 0.033(2) 0.036(2) 0.0040(19) 0.0058(18) 0.0005(18)
C11 0.037(2) 0.049(3) 0.044(3) 0.000(2) 0.014(2) -0.015(2)
C12 0.0275(19) 0.039(2) 0.036(2) -0.0014(19) 0.0021(17) -0.0042(17)
C13 0.078(3) 0.030(2) 0.031(2) 0.0040(19) 0.017(2) -0.004(2)
C14 0.076(5) 0.031(3) 0.030(3) 0.000 0.010(3) 0.000
O8 0.058(2) 0.053(2) 0.070(3) -0.013(2) 0.028(2) -0.0236(18)

loop_
_atom_type_symbol
_atom_type_description
_atom_type_scat_dispersion_real
_atom_type_scat_dispersion_imag
_atom_type_scat_source
C C 0.0033 0.0016 'International Tables Vol C Tables 4.2.6.8 and 6.1.1.4'
H H 0.0000 0.0000 'International Tables Vol C Tables 4.2.6.8 and 6.1.1.4'
N N 0.0061 0.0033 'International Tables Vol C Tables 4.2.6.8 and 6.1.1.4'
O O 0.0106 0.0060 'International Tables Vol C Tables 4.2.6.8 and 6.1.1.4'
Zn Zn 0.2839 1.4301 'International Tables Vol C Tables 4.2.6.8 and 6.1.1.4'

loop_
_geom_angle_atom_site_label_1
_geom_angle_atom_site_label_2
_geom_angle_atom_site_label_3
_geom_angle
_geom_angle_site_symmetry_1
_geom_angle_site_symmetry_3
O1 Zn1 O7 94.62(11) . .
O6 Zn1 O1 105.64(11) 3_455 .
O6 Zn1 O7 95.57(10) 3_455 .
N1 Zn1 O1 124.70(11) . .
N1 Zn1 O6 123.30(12) . 3_455
N1 Zn1 O7 103.82(11) . .
C1 O1 Zn1 113.8(2) . .
C8 O4 H4 115(4) . .
C9 O6 Zn1 108.8(2) . 3_545
Zn1 O7 H7A 112.2 . .
Zn1 O7 H7B 110.6 . .
H7A O7 H7B 107.1 . .
C10 N1 Zn1 123.6(3) . .
C10 N1 C12 105.6(3) . .
C12 N1 Zn1 130.5(3) . .
C10 N2 C11 107.1(3) . .
C10 N2 C13 126.0(4) . .
C11 N2 C13 126.5(4) . .
O1 C1 C2 116.4(3) . .
O2 C1 O1 123.5(4) . .
O2 C1 C2 120.2(3) . .
C3 C2 C1 121.3(3) . .
C3 C2 C7 119.2(3) . .
C7 C2 C1 119.5(3) . .
C2 C3 H3 119.7 . .
C2 C3 C4 120.6(3) . .
C4 C3 H3 119.7 . .
C3 C4 C5 119.7(3) . .
C3 C4 C8 118.6(3) . .
C5 C4 C8 121.7(3) . .
C4 C5 H5 120.0 . .
C6 C5 C4 120.1(3) . .
C6 C5 H5 120.0 . .
C5 C6 C7 119.5(3) . .
C5 C6 C9 122.3(3) . .
C7 C6 C9 118.2(3) . .
C2 C7 H7 119.5 . .
C6 C7 C2 120.9(3) . .
C6 C7 H7 119.5 . .
O3 C8 O4 123.7(4) . .
O3 C8 C4 122.3(3) . .
O4 C8 C4 114.0(3) . .
O5 C9 O6 123.2(3) . .
O5 C9 C6 119.3(3) . .
O6 C9 C6 117.5(3) . .
N1 C10 N2 111.3(4) . .
N1 C10 H10 124.4 . .
N2 C10 H10 124.4 . .
N2 C11 H11 126.6 . .
C12 C11 N2 106.8(4) . .
C12 C11 H11 126.6 . .
N1 C12 H12 125.4 . .
C11 C12 N1 109.2(4) . .
C11 C12 H12 125.4 . .
N2 C13 H13A 109.7 . .
N2 C13 H13B 109.7 . .
N2 C13 C14 109.8(3) . .
H13A C13 H13B 108.2 . .
C14 C13 H13A 109.7 . .
C14 C13 H13B 109.7 . .
C13 C14 C13 114.3(5) 2_654 .
C13 C14 H14A 108.7 . .
C13 C14 H14A 108.7 2_654 .
C13 C14 H14B 108.7 2_654 .
C13 C14 H14B 108.7 . .
H14A C14 H14B 107.6 . .
H8A O8 H8B 107(6) . .

loop_
_geom_bond_atom_site_label_1
_geom_bond_atom_site_label_2
_geom_bond_distance
_geom_bond_site_symmetry_2
Zn1 O1 1.976(3) .
Zn1 O6 1.974(2) 3_455
Zn1 O7 2.124(3) .
Zn1 N1 1.971(3) .
O1 C1 1.284(4) .
O2 C1 1.234(5) .
O3 C8 1.219(4) .
O4 C8 1.306(5) .
O4 H4 0.881(10) .
O5 C9 1.218(4) .
O6 C9 1.293(4) .
O7 H7A 0.8857 .
O7 H7B 0.8836 .
N1 C10 1.317(5) .
N1 C12 1.370(5) .
N2 C10 1.333(5) .
N2 C11 1.360(5) .
N2 C13 1.469(5) .
C1 C2 1.503(5) .
C2 C3 1.381(5) .
C2 C7 1.393(5) .
C3 H3 0.9300 .
C3 C4 1.391(5) .
C4 C5 1.399(4) .
C4 C8 1.483(5) .
C5 H5 0.9300 .
C5 C6 1.383(5) .
C6 C7 1.391(5) .
C6 C9 1.506(4) .
C7 H7 0.9300 .
C10 H10 0.9300 .
C11 H11 0.9300 .
C11 C12 1.345(6) .
C12 H12 0.9300 .
C13 H13A 0.9700 .
C13 H13B 0.9700 .
C13 C14 1.503(5) .
C14 H14A 0.9700 .
C14 H14B 0.9700 .
O8 H8A 0.879(10) .
O8 H8B 0.878(10) .

loop_
_geom_torsion_atom_site_label_1
_geom_torsion_atom_site_label_2
_geom_torsion_atom_site_label_3
_geom_torsion_atom_site_label_4
_geom_torsion
_geom_torsion_site_symmetry_1
_geom_torsion_site_symmetry_2
_geom_torsion_site_symmetry_3
_geom_torsion_site_symmetry_4
Zn1 O1 C1 O2 13.4(5) . . . .
Zn1 O1 C1 C2 -167.2(2) . . . .
Zn1 O6 C9 O5 9.0(5) 3_545 . . .
Zn1 O6 C9 C6 -169.1(3) 3_545 . . .
Zn1 N1 C10 N2 174.2(2) . . . .
Zn1 N1 C12 C11 -173.8(3) . . . .
O1 C1 C2 C3 -21.1(5) . . . .
O1 C1 C2 C7 158.2(3) . . . .
O2 C1 C2 C3 158.4(4) . . . .
O2 C1 C2 C7 -22.3(6) . . . .
N2 C11 C12 N1 0.5(5) . . . .
N2 C13 C14 C13 -175.3(4) . . . 2_654
C1 C2 C3 C4 -179.1(3) . . . .
C1 C2 C7 C6 -178.7(3) . . . .
C2 C3 C4 C5 -3.0(5) . . . .
C2 C3 C4 C8 175.2(3) . . . .
C3 C2 C7 C6 0.6(5) . . . .
C3 C4 C5 C6 2.1(5) . . . .
C3 C4 C8 O3 6.0(6) . . . .
C3 C4 C8 O4 -171.9(4) . . . .
C4 C5 C6 C7 0.0(5) . . . .
C4 C5 C6 C9 177.3(3) . . . .
C5 C4 C8 O3 -175.8(4) . . . .
C5 C4 C8 O4 6.3(5) . . . .
C5 C6 C7 C2 -1.4(5) . . . .
C5 C6 C9 O5 -168.3(4) . . . .
C5 C6 C9 O6 9.9(5) . . . .
C7 C2 C3 C4 1.6(5) . . . .
C7 C6 C9 O5 9.0(5) . . . .
C7 C6 C9 O6 -172.8(3) . . . .
C8 C4 C5 C6 -176.0(3) . . . .
C9 C6 C7 C2 -178.8(3) . . . .
C10 N1 C12 C11 -0.5(5) . . . .
C10 N2 C11 C12 -0.3(5) . . . .
C10 N2 C13 C14 -82.8(5) . . . .
C11 N2 C10 N1 0.0(5) . . . .
C11 N2 C13 C14 89.7(5) . . . .
C12 N1 C10 N2 0.3(4) . . . .
C13 N2 C10 N1 173.7(3) . . . .
C13 N2 C11 C12 -174.0(4) . . . .
